data_2102882
loop_
_publ_author_name
'Maheshwari, Vidhi'
'Carlone, Maria'
'Fronczek, Frank R.'
'Marzilli, Luigi G.'

_publ_section_title
;
 Ligand and coordination-plane distortions in platinum(II) complexes of
 isomers of dimethyl-2,2'-bipyridine
;
_journal_issue 4
_journal_name_full 'Acta Crystallographica Section B'
_journal_page_first 603
_journal_page_last 611
_journal_paper_doi 10.1107/S0108768107027024
_journal_volume 63
_journal_year 2007
_chemical_formula_moiety 'C24 H24 N4 Pt 2+, 2(B F4 1-), C12 H12 N2'
_chemical_formula_sum 'C36 H36 B2 F8 N6 Pt'
_chemical_formula_weight 921.42
_chemical_name_systematic
;
 ?
;
_space_group_IT_number 2
_symmetry_cell_setting triclinic
_symmetry_space_group_name_Hall '-P 1'
_symmetry_space_group_name_H-M 'P -1'
_atom_sites_solution_hydrogens geom
_atom_sites_solution_primary direct
_atom_sites_solution_secondary difmap
_audit_creation_method SHELXL-97
_cell_angle_alpha 70.602(9)
_cell_angle_beta 87.384(12)
_cell_angle_gamma 79.978(12)
_cell_formula_units_Z 1
_cell_length_a 7.3395(10)
_cell_length_b 10.580(2)
_cell_length_c 12.093(2)
_cell_measurement_reflns_used 5708
_cell_measurement_temperature 110
_cell_measurement_theta_max 33.7
_cell_measurement_theta_min 2.5
_cell_volume 872.1(3)
_computing_cell_refinement 'HKL Scalepack (Otwinowski & Minor 1997)'
_computing_data_collection 'COLLECT (Nonius, 2000)'
_computing_data_reduction 'HKL Denzo and Scalepack (Otwinowski & Minor 1997)'
_computing_molecular_graphics 'ORTEP-3 for Windows (Farrugia, 1997)'
_computing_publication_material 'SHELXL-97 (Sheldrick, 1997)'
_computing_structure_refinement 'SHELXL-97 (Sheldrick, 1997)'
_computing_structure_solution 'SIR97 (Altomare et al., 1999)'
_diffrn_ambient_temperature 110
_diffrn_measured_fraction_theta_full 0.998
_diffrn_measured_fraction_theta_max 0.971
_diffrn_measurement_device 'KappaCCD (with Oxford Cryostream)'
_diffrn_measurement_method ' \w scans with \k offsets'
_diffrn_radiation_monochromator graphite
_diffrn_radiation_source 'fine-focus sealed tube'
_diffrn_radiation_type MoK\a
_diffrn_radiation_wavelength 0.71073
_diffrn_reflns_av_R_equivalents 0.045
_diffrn_reflns_av_sigmaI/netI 0.0742
_diffrn_reflns_limit_h_max 11
_diffrn_reflns_limit_h_min -11
_diffrn_reflns_limit_k_max 16
_diffrn_reflns_limit_k_min -16
_diffrn_reflns_limit_l_max 18
_diffrn_reflns_limit_l_min -18
_diffrn_reflns_number 19893
_diffrn_reflns_theta_full 25.00
_diffrn_reflns_theta_max 33.7
_diffrn_reflns_theta_min 2.8
_diffrn_standards_decay_% <2
_diffrn_standards_number 0
_exptl_absorpt_coefficient_mu 4.102
_exptl_absorpt_correction_T_max 0.887
_exptl_absorpt_correction_T_min 0.578
_exptl_absorpt_correction_type multi-scan
_exptl_absorpt_process_details 'HKL Scalepack (Otwinowski & Minor 1997)'
_exptl_crystal_colour colorless
_exptl_crystal_density_diffrn 1.754
_exptl_crystal_density_method 'not measured'
_exptl_crystal_description needle
_exptl_crystal_F_000 454
_exptl_crystal_size_max 0.15
_exptl_crystal_size_mid 0.05
_exptl_crystal_size_min 0.03
_refine_diff_density_max 1.42
_refine_diff_density_min -1.87
_refine_ls_extinction_coef 0.0013(4)
_refine_ls_extinction_expression Fc^*^=kFc[1+0.001xFc^2^\l^3^/sin(2\q)]^-1/4^
_refine_ls_extinction_method SHELXL
_refine_ls_goodness_of_fit_ref 1.059
_refine_ls_hydrogen_treatment constr
_refine_ls_matrix_type full
_refine_ls_number_parameters 245
_refine_ls_number_reflns 6773
_refine_ls_number_restraints 0
_refine_ls_restrained_S_all 1.059
_refine_ls_R_factor_all 0.050
_refine_ls_R_factor_gt 0.043
_refine_ls_shift/su_max 0.000
_refine_ls_shift/su_mean 0.000
_refine_ls_structure_factor_coef Fsqd
_refine_ls_weighting_details 'calc w=1/[\s^2^(Fo^2^)+(0.0253P)^2^+1.6231P] where P=(Fo^2^+2Fc^2^)/3'
_refine_ls_weighting_scheme calc
_refine_ls_wR_factor_gt 0.077
_refine_ls_wR_factor_ref 0.082
_reflns_number_gt 6435
_reflns_number_total 6773
_reflns_threshold_expression I>2\s(I)
_cod_data_source_file bk5058.cif
_cod_data_source_block Vidhi16
_cod_depositor_comments
;
The following automatic conversions were performed:
'_symmetry_cell_setting' value 'Triclinic' changed to 'triclinic'
according to '/home/saulius/struct/CIF-dictionaries/cif_core.dic'
dictionary named 'cif_core.dic' version 2.4.1 from 2010-06-29.

Automatic conversion script
Id: cif_fix_enum 1527 2010-12-29 10:47:43Z saulius 

The following automatic conversions were performed:

'_symmetry_cell_setting' value 'Triclinic' changed to 'triclinic'
according to /home/saulius/struct/CIF-dictionaries/cif_core.dic
dictionary named 'cif_core.dic' version 2.4.1 from 2010-06-29.

Automatic conversion script
Id: cif_fix_values 1715 2011-07-08 13:25:40Z adriana 
;
_cod_original_cell_volume 872.1(2)
_cod_original_sg_symbol_H-M 'P -1          '
_cod_database_code 2102882

loop_
_symmetry_equiv_pos_as_xyz
'x, y, z'
'-x, -y, -z'

loop_
_atom_site_type_symbol
_atom_site_label
_atom_site_fract_x
_atom_site_fract_y
_atom_site_fract_z
_atom_site_U_iso_or_equiv
_atom_site_adp_type
_atom_site_calc_flag
_atom_site_refinement_flags
_atom_site_occupancy
Pt Pt1 0.5000 0.5000 0.5000 0.01344(6) Uani d S 1
N N1 0.5933(3) 0.3008(3) 0.5212(2) 0.0151(5) Uani d . 1
N N2 0.4527(4) 0.4116(3) 0.6732(2) 0.0155(5) Uani d . 1
N N3 -0.0005(4) 0.6779(3) 0.4179(3) 0.0234(6) Uani d . 1
C C1 0.7091(4) 0.2491(3) 0.4523(3) 0.0163(6) Uani d . 1
H H1 0.7586 0.3099 0.3859 0.020 Uiso calc R 1
C C2 0.7594(4) 0.1114(3) 0.4738(3) 0.0177(6) Uani d . 1
H H2 0.8415 0.0791 0.4224 0.021 Uiso calc R 1
C C3 0.6899(4) 0.0192(3) 0.5709(3) 0.0176(6) Uani d . 1
C C4 0.5739(4) 0.0729(3) 0.6448(3) 0.0181(6) Uani d . 1
H H4 0.5234 0.0137 0.7118 0.022 Uiso calc R 1
C C5 0.5322(4) 0.2120(3) 0.6206(3) 0.0161(6) Uani d . 1
C C6 0.4463(4) 0.2768(3) 0.7049(3) 0.0155(6) Uani d . 1
C C7 0.3872(4) 0.2051(4) 0.8145(3) 0.0190(6) Uani d . 1
H H7 0.3769 0.1121 0.8324 0.023 Uiso calc R 1
C C8 0.3429(4) 0.2682(4) 0.8990(3) 0.0199(6) Uani d . 1
C C9 0.3683(5) 0.4031(4) 0.8686(3) 0.0205(6) Uani d . 1
H H9 0.3495 0.4481 0.9253 0.025 Uiso calc R 1
C C10 0.4209(4) 0.4716(3) 0.7561(3) 0.0186(6) Uani d . 1
H H10 0.4349 0.5641 0.7368 0.022 Uiso calc R 1
C C11 0.7447(5) -0.1312(3) 0.5992(3) 0.0209(6) Uani d . 1
H H11A 0.8400 -0.1658 0.6611 0.031 Uiso calc R 1
H H11B 0.7938 -0.1510 0.5289 0.031 Uiso calc R 1
H H11C 0.6363 -0.1752 0.6261 0.031 Uiso calc R 1
C C12 0.2730(5) 0.1942(4) 1.0167(3) 0.0262(7) Uani d . 1
H H12A 0.2827 0.0977 1.0256 0.039 Uiso calc R 1
H H12B 0.1433 0.2329 1.0236 0.039 Uiso calc R 1
H H12C 0.3471 0.2035 1.0780 0.039 Uiso calc R 1
C C13 0.0175(4) 0.5414(3) 0.4391(3) 0.0175(6) Uani d . 1
C C14 0.0665(4) 0.4834(4) 0.3525(3) 0.0230(7) Uani d . 1
H H14 0.0767 0.3880 0.3700 0.028 Uiso calc R 1
C C15 0.1017(5) 0.5677(4) 0.2369(3) 0.0233(7) Uani d . 1
C C16 0.0886(5) 0.7044(4) 0.2207(3) 0.0232(7) Uani d . 1
H H16 0.1162 0.7645 0.1463 0.028 Uiso calc R 1
C C17 0.0362(5) 0.7547(4) 0.3103(3) 0.0247(7) Uani d . 1
H H17 0.0255 0.8499 0.2946 0.030 Uiso calc R 1
C C18 0.1496(6) 0.5048(4) 0.1427(3) 0.0309(8) Uani d . 1
H H18A 0.1804 0.5741 0.0708 0.046 Uiso calc R 1
H H18B 0.0436 0.4678 0.1275 0.046 Uiso calc R 1
H H18C 0.2562 0.4315 0.1683 0.046 Uiso calc R 1
B B1 0.7445(6) 0.1926(4) 0.1619(3) 0.0216(7) Uani d . 1
F F1 0.7408(4) 0.2048(4) 0.0466(2) 0.0607(9) Uani d . 1
F F2 0.7796(4) 0.0548(3) 0.2282(3) 0.0512(7) Uani d . 1
F F3 0.5736(3) 0.2458(3) 0.1981(2) 0.0406(6) Uani d . 1
F F4 0.8779(4) 0.2547(3) 0.1890(3) 0.0509(7) Uani d . 1

loop_
_atom_site_aniso_label
_atom_site_aniso_U_11
_atom_site_aniso_U_22
_atom_site_aniso_U_33
_atom_site_aniso_U_12
_atom_site_aniso_U_13
_atom_site_aniso_U_23
Pt1 0.01302(8) 0.01427(9) 0.01410(8) -0.00139(5) -0.00077(5) -0.00641(6)
N1 0.0150(11) 0.0152(13) 0.0156(12) -0.0001(9) -0.0008(9) -0.0065(10)
N2 0.0151(12) 0.0184(13) 0.0138(11) -0.0022(10) 0.0007(9) -0.0067(10)
N3 0.0190(13) 0.0242(16) 0.0270(15) -0.0020(11) -0.0027(11) -0.0089(13)
C1 0.0141(13) 0.0186(15) 0.0170(14) -0.0004(11) 0.0004(10) -0.0081(12)
C2 0.0161(14) 0.0206(16) 0.0172(14) 0.0004(11) 0.0010(11) -0.0089(12)
C3 0.0167(14) 0.0181(16) 0.0194(14) -0.0024(11) -0.0003(11) -0.0085(12)
C4 0.0205(15) 0.0163(15) 0.0177(14) -0.0040(12) 0.0021(11) -0.0058(12)
C5 0.0147(13) 0.0204(16) 0.0148(13) -0.0037(11) 0.0017(10) -0.0076(12)
C6 0.0122(13) 0.0191(15) 0.0170(14) -0.0010(11) -0.0001(10) -0.0090(12)
C7 0.0177(14) 0.0216(17) 0.0193(15) -0.0031(12) 0.0015(11) -0.0092(13)
C8 0.0147(14) 0.0272(18) 0.0176(14) -0.0005(12) -0.0004(11) -0.0083(13)
C9 0.0208(15) 0.0261(18) 0.0167(14) 0.0004(13) -0.0014(11) -0.0117(13)
C10 0.0204(15) 0.0183(16) 0.0195(15) -0.0003(12) -0.0027(11) -0.0105(13)
C11 0.0236(16) 0.0177(16) 0.0222(16) -0.0037(12) 0.0025(12) -0.0081(13)
C12 0.0306(18) 0.032(2) 0.0171(15) -0.0073(15) 0.0037(13) -0.0091(14)
C13 0.0139(13) 0.0220(16) 0.0188(14) -0.0026(11) -0.0007(11) -0.0097(13)
C14 0.0172(15) 0.0283(19) 0.0281(17) 0.0004(13) -0.0005(12) -0.0175(15)
C15 0.0159(14) 0.032(2) 0.0269(17) -0.0011(13) -0.0016(12) -0.0175(15)
C16 0.0194(15) 0.0237(18) 0.0264(17) -0.0033(13) -0.0046(12) -0.0077(14)
C17 0.0240(16) 0.0235(18) 0.0260(17) -0.0024(13) -0.0038(13) -0.0075(14)
C18 0.036(2) 0.034(2) 0.0258(18) -0.0042(17) 0.0017(15) -0.0151(17)
B1 0.0267(19) 0.0198(19) 0.0194(17) -0.0060(15) 0.0023(14) -0.0071(15)
F1 0.066(2) 0.093(3) 0.0237(13) -0.0133(18) 0.0051(13) -0.0209(15)
F2 0.075(2) 0.0244(14) 0.0516(17) -0.0072(13) 0.0054(15) -0.0099(13)
F3 0.0307(12) 0.0512(17) 0.0504(16) -0.0036(11) 0.0044(11) -0.0330(14)
F4 0.0388(15) 0.064(2) 0.0643(19) -0.0272(14) 0.0102(13) -0.0321(16)

loop_
_atom_type_symbol
_atom_type_description
_atom_type_scat_dispersion_real
_atom_type_scat_dispersion_imag
_atom_type_scat_source
C C 0.0033 0.0016 'International Tables Vol C Tables 4.2.6.8 and 6.1.1.4'
H H 0.0000 0.0000 'International Tables Vol C Tables 4.2.6.8 and 6.1.1.4'
B B 0.0013 0.0007 'International Tables Vol C Tables 4.2.6.8 and 6.1.1.4'
F F 0.0171 0.0103 'International Tables Vol C Tables 4.2.6.8 and 6.1.1.4'
N N 0.0061 0.0033 'International Tables Vol C Tables 4.2.6.8 and 6.1.1.4'
Pt Pt -1.7033 8.3905 'International Tables Vol C Tables 4.2.6.8 and 6.1.1.4'

loop_
_geom_angle_atom_site_label_1
_geom_angle_atom_site_label_2
_geom_angle_atom_site_label_3
_geom_angle_site_symmetry_1
_geom_angle_site_symmetry_3
_geom_angle
N1 Pt1 N1 . 2_666 180.0
N1 Pt1 N2 . . 78.78(11)
N1 Pt1 N2 2_666 . 101.22(11)
N1 Pt1 N2 . 2_666 101.22(11)
N1 Pt1 N2 2_666 2_666 78.78(11)
N2 Pt1 N2 . 2_666 180.0
C1 N1 C5 . . 117.9(3)
C1 N1 Pt1 . . 127.7(2)
C5 N1 Pt1 . . 114.3(2)
C10 N2 C6 . . 118.0(3)
C10 N2 Pt1 . . 127.8(2)
C6 N2 Pt1 . . 114.1(2)
C17 N3 C13 . . 117.3(3)
N1 C1 C2 . . 122.7(3)
N1 C1 H1 . . 118.7
C2 C1 H1 . . 118.7
C1 C2 C3 . . 120.2(3)
C1 C2 H2 . . 119.9
C3 C2 H2 . . 119.9
C4 C3 C2 . . 117.2(3)
C4 C3 C11 . . 120.8(3)
C2 C3 C11 . . 121.9(3)
C5 C4 C3 . . 120.2(3)
C5 C4 H4 . . 119.9
C3 C4 H4 . . 119.9
N1 C5 C4 . . 121.7(3)
N1 C5 C6 . . 113.8(3)
C4 C5 C6 . . 123.9(3)
N2 C6 C7 . . 121.8(3)
N2 C6 C5 . . 114.1(3)
C7 C6 C5 . . 123.5(3)
C6 C7 C8 . . 120.5(3)
C6 C7 H7 . . 119.8
C8 C7 H7 . . 119.8
C7 C8 C9 . . 116.8(3)
C7 C8 C12 . . 121.5(3)
C9 C8 C12 . . 121.7(3)
C10 C9 C8 . . 120.3(3)
C10 C9 H9 . . 119.9
C8 C9 H9 . . 119.9
N2 C10 C9 . . 122.1(3)
N2 C10 H10 . . 118.9
C9 C10 H10 . . 118.9
C3 C11 H11A . . 109.5
C3 C11 H11B . . 109.5
H11A C11 H11B . . 109.5
C3 C11 H11C . . 109.5
H11A C11 H11C . . 109.5
H11B C11 H11C . . 109.5
C8 C12 H12A . . 109.5
C8 C12 H12B . . 109.5
H12A C12 H12B . . 109.5
C8 C12 H12C . . 109.5
H12A C12 H12C . . 109.5
H12B C12 H12C . . 109.5
N3 C13 C14 . . 122.3(3)
N3 C13 C13 . 2_566 115.8(3)
C14 C13 C13 . 2_566 121.9(4)
C13 C14 C15 . . 119.7(3)
C13 C14 H14 . . 120.2
C15 C14 H14 . . 120.2
C16 C15 C14 . . 116.0(3)
C16 C15 C18 . . 124.6(4)
C14 C15 C18 . . 119.4(3)
C17 C16 C15 . . 121.0(4)
C17 C16 H16 . . 119.5
C15 C16 H16 . . 119.5
N3 C17 C16 . . 123.7(4)
N3 C17 H17 . . 118.1
C16 C17 H17 . . 118.1
C15 C18 H18A . . 109.5
C15 C18 H18B . . 109.5
H18A C18 H18B . . 109.5
C15 C18 H18C . . 109.5
H18A C18 H18C . . 109.5
H18B C18 H18C . . 109.5
F1 B1 F4 . . 113.1(3)
F1 B1 F2 . . 108.7(3)
F4 B1 F2 . . 108.4(3)
F1 B1 F3 . . 111.5(3)
F4 B1 F3 . . 108.4(3)
F2 B1 F3 . . 106.5(3)

loop_
_geom_bond_atom_site_label_1
_geom_bond_atom_site_label_2
_geom_bond_site_symmetry_2
_geom_bond_distance
Pt1 N1 . 2.032(3)
Pt1 N1 2_666 2.032(3)
Pt1 N2 . 2.032(3)
Pt1 N2 2_666 2.032(3)
N1 C1 . 1.339(4)
N1 C5 . 1.370(4)
N2 C10 . 1.346(4)
N2 C6 . 1.357(4)
N3 C17 . 1.330(5)
N3 C13 . 1.364(5)
C1 C2 . 1.378(5)
C1 H1 . 0.9500
C2 C3 . 1.396(5)
C2 H2 . 0.9500
C3 C4 . 1.394(4)
C3 C11 . 1.496(5)
C4 C5 . 1.383(5)
C4 H4 . 0.9500
C5 C6 . 1.470(4)
C6 C7 . 1.384(4)
C7 C8 . 1.393(5)
C7 H7 . 0.9500
C8 C9 . 1.394(5)
C8 C12 . 1.495(5)
C9 C10 . 1.386(5)
C9 H9 . 0.9500
C10 H10 . 0.9500
C11 H11A . 0.9800
C11 H11B . 0.9800
C11 H11C . 0.9800
C12 H12A . 0.9800
C12 H12B . 0.9800
C12 H12C . 0.9800
C13 C14 . 1.385(4)
C13 C13 2_566 1.480(6)
C14 C15 . 1.426(5)
C14 H14 . 0.9500
C15 C16 . 1.380(5)
C15 C18 . 1.499(5)
C16 C17 . 1.371(5)
C16 H16 . 0.9500
C17 H17 . 0.9500
C18 H18A . 0.9800
C18 H18B . 0.9800
C18 H18C . 0.9800
B1 F1 . 1.358(5)
B1 F4 . 1.376(5)
B1 F2 . 1.396(5)
B1 F3 . 1.396(5)

loop_
_geom_torsion_atom_site_label_1
_geom_torsion_atom_site_label_2
_geom_torsion_atom_site_label_3
_geom_torsion_atom_site_label_4
_geom_torsion_site_symmetry_1
_geom_torsion_site_symmetry_4
_geom_torsion
N1 Pt1 N1 C1 2_666 . -110(9)
N2 Pt1 N1 C1 . . -160.1(3)
N2 Pt1 N1 C1 2_666 . 19.9(3)
N1 Pt1 N1 C5 2_666 . 68(9)
N2 Pt1 N1 C5 . . 17.7(2)
N2 Pt1 N1 C5 2_666 . -162.3(2)
N1 Pt1 N2 C10 . . 162.9(3)
N1 Pt1 N2 C10 2_666 . -17.1(3)
N2 Pt1 N2 C10 2_666 . -11E1(3)
N1 Pt1 N2 C6 . . -20.0(2)
N1 Pt1 N2 C6 2_666 . 160.0(2)
N2 Pt1 N2 C6 2_666 . 6E1(3)
C5 N1 C1 C2 . . 4.0(4)
Pt1 N1 C1 C2 . . -178.3(2)
N1 C1 C2 C3 . . -0.3(5)
C1 C2 C3 C4 . . -1.7(5)
C1 C2 C3 C11 . . -178.4(3)
C2 C3 C4 C5 . . -0.1(5)
C11 C3 C4 C5 . . 176.6(3)
C1 N1 C5 C4 . . -5.8(4)
Pt1 N1 C5 C4 . . 176.1(2)
C1 N1 C5 C6 . . 165.2(3)
Pt1 N1 C5 C6 . . -12.8(3)
C3 C4 C5 N1 . . 4.0(5)
C3 C4 C5 C6 . . -166.2(3)
C10 N2 C6 C7 . . 7.7(4)
Pt1 N2 C6 C7 . . -169.7(2)
C10 N2 C6 C5 . . -163.7(3)
Pt1 N2 C6 C5 . . 18.9(3)
N1 C5 C6 N2 . . -4.0(4)
C4 C5 C6 N2 . . 166.8(3)
N1 C5 C6 C7 . . -175.2(3)
C4 C5 C6 C7 . . -4.4(5)
N2 C6 C7 C8 . . -4.0(5)
C5 C6 C7 C8 . . 166.6(3)
C6 C7 C8 C9 . . -2.5(5)
C6 C7 C8 C12 . . 178.0(3)
C7 C8 C9 C10 . . 5.0(5)
C12 C8 C9 C10 . . -175.5(3)
C6 N2 C10 C9 . . -5.1(5)
Pt1 N2 C10 C9 . . 172.0(2)
C8 C9 C10 N2 . . -1.3(5)
C17 N3 C13 C14 . . -1.9(5)
C17 N3 C13 C13 . 2_566 177.7(3)
N3 C13 C14 C15 . . 0.6(5)
C13 C13 C14 C15 2_566 . -178.9(3)
C13 C14 C15 C16 . . 1.7(5)
C13 C14 C15 C18 . . -178.3(3)
C14 C15 C16 C17 . . -2.9(5)
C18 C15 C16 C17 . . 177.2(3)
C13 N3 C17 C16 . . 0.7(5)
C15 C16 C17 N3 . . 1.8(5)
